data_7008669
loop_
_publ_author_name
'Rosenthal, Esther C. E.'
'Cui, Huiling'
'Koch, Juliane'
'Escarpa Gaede, Petra'
'Hummert, Markus'
'Dechert, Sebastian'

_publ_section_title
;
 Chloride-bridged oxovanadium(V) complexes with alkoxyalkoxide ligands.
 Synthesis, structure, electrochemistry and reactivities.
;
_journal_issue 18
_journal_name_full 'Dalton transactions (Cambridge, England : 2003)'
_journal_page_first 3108
_journal_page_last 3117
_journal_paper_doi 10.1039/b505750g
_journal_year 2005
_chemical_formula_sum 'C7 H15 Cl2 O4 V'
_chemical_formula_weight 285.03
_chemical_name_systematic
;
?
;
_space_group_IT_number 14
_symmetry_cell_setting monoclinic
_symmetry_space_group_name_Hall '-P 2ybc'
_symmetry_space_group_name_H-M 'P 1 21/c 1'
_atom_sites_solution_hydrogens geom
_atom_sites_solution_primary direct
_atom_sites_solution_secondary difmap
_audit_creation_method SHELXL-97
_cell_angle_alpha 90.00
_cell_angle_beta 101.533(2)
_cell_angle_gamma 90.00
_cell_formula_units_Z 4
_cell_length_a 11.1610(2)
_cell_length_b 7.6550(1)
_cell_length_c 13.7459(2)
_cell_measurement_reflns_used 7057
_cell_measurement_temperature 173(2)
_cell_measurement_theta_max 30.55
_cell_measurement_theta_min 1.86
_cell_volume 1150.70(3)
_computing_cell_refinement 'SAINT (Siemens, 1995)'
_computing_data_collection 'SMART (Siemens, 1995)'
_computing_data_reduction 'SAINT (Siemens, 1995)'
_computing_publication_material 'SHELXL-97 (Sheldrick, 1997)'
_computing_structure_refinement 'SHELXL-97 (Sheldrick, 1997)'
_computing_structure_solution 'SHELXS-97 (Sheldrick, 1990)'
_diffrn_ambient_temperature 173(2)
_diffrn_measured_fraction_theta_full 0.997
_diffrn_measured_fraction_theta_max 0.997
_diffrn_measurement_device_type 'Siemens SMART CCD'
_diffrn_measurement_method \w
_diffrn_radiation_monochromator graphite
_diffrn_radiation_source 'fine-focus sealed tube'
_diffrn_radiation_type MoK\a
_diffrn_radiation_wavelength 0.71073
_diffrn_reflns_av_R_equivalents 0.0913
_diffrn_reflns_av_sigmaI/netI 0.0914
_diffrn_reflns_limit_h_max 14
_diffrn_reflns_limit_h_min -11
_diffrn_reflns_limit_k_max 8
_diffrn_reflns_limit_k_min -9
_diffrn_reflns_limit_l_max 17
_diffrn_reflns_limit_l_min -17
_diffrn_reflns_number 8556
_diffrn_reflns_theta_full 27.50
_diffrn_reflns_theta_max 27.50
_diffrn_reflns_theta_min 1.86
_exptl_absorpt_coefficient_mu 1.312
_exptl_absorpt_correction_T_max 0.839966
_exptl_absorpt_correction_T_min 0.618368
_exptl_absorpt_correction_type empirical
_exptl_absorpt_process_details 'SADABS (Sheldrick, 1996)'
_exptl_crystal_colour brown
_exptl_crystal_density_diffrn 1.645
_exptl_crystal_density_method 'not measured'
_exptl_crystal_description block
_exptl_crystal_F_000 584
_exptl_crystal_size_max 0.40
_exptl_crystal_size_mid 0.39
_exptl_crystal_size_min 0.18
_refine_diff_density_max 0.728
_refine_diff_density_min -1.090
_refine_diff_density_rms 0.129
_refine_ls_extinction_method none
_refine_ls_goodness_of_fit_ref 1.049
_refine_ls_hydrogen_treatment mixed
_refine_ls_matrix_type full
_refine_ls_number_parameters 128
_refine_ls_number_reflns 2636
_refine_ls_number_restraints 0
_refine_ls_restrained_S_all 1.049
_refine_ls_R_factor_all 0.0702
_refine_ls_R_factor_gt 0.0568
_refine_ls_shift/su_max 0.000
_refine_ls_shift/su_mean 0.000
_refine_ls_structure_factor_coef Fsqd
_refine_ls_weighting_details 'calc w=1/[\s^2^(Fo^2^)+(0.0433P)^2^+0.0838P] where P=(Fo^2^+2Fc^2^)/3'
_refine_ls_weighting_scheme calc
_refine_ls_wR_factor_gt 0.1196
_refine_ls_wR_factor_ref 0.1253
_reflns_number_gt 2157
_reflns_number_total 2636
_reflns_threshold_expression >2sigma(I)
_cod_data_source_file b505750g.txt
_cod_data_source_block 7
_cod_depositor_comments
;
The following automatic conversions were performed:
'_symmetry_cell_setting' value 'Monoclinic' changed to 'monoclinic'
according to '/home/saulius/struct/CIF-dictionaries/cif_core.dic'
dictionary named 'cif_core.dic' version 2.4.1 from 2010-06-29.

Automatic conversion script
Id: cif_fix_enum 1527 2010-12-29 10:47:43Z saulius 
;
_cod_original_cell_volume 1150.83(3)
_cod_original_sg_symbol_H-M 'P2(1)/c '
_cod_database_code 7008669

loop_
_symmetry_equiv_pos_as_xyz
'x, y, z'
'-x, y+1/2, -z+1/2'
'-x, -y, -z'
'x, -y-1/2, z-1/2'

loop_
_atom_site_label
_atom_site_type_symbol
_atom_site_fract_x
_atom_site_fract_y
_atom_site_fract_z
_atom_site_U_iso_or_equiv
_atom_site_adp_type
_atom_site_occupancy
_atom_site_symmetry_multiplicity
_atom_site_calc_flag
_atom_site_refinement_flags
_atom_site_disorder_assembly
_atom_site_disorder_group
V1 V 0.20814(4) 0.20563(6) 0.81837(4) 0.02236(17) Uani 1 1 d . . .
Cl2 Cl 0.39179(7) 0.14712(10) 0.92086(6) 0.0305(2) Uani 1 1 d . . .
Cl1 Cl 0.22322(8) -0.04068(10) 0.72745(6) 0.0364(2) Uani 1 1 d . . .
O2 O 0.0986(2) 0.3114(3) 0.72342(17) 0.0311(5) Uani 1 1 d . . .
O4 O 0.22504(18) 0.4483(3) 0.88801(17) 0.0275(5) Uani 1 1 d . . .
O3 O 0.33015(19) 0.3413(3) 0.72342(16) 0.0268(5) Uani 1 1 d . . .
O1 O 0.1186(2) 0.1356(3) 0.88494(18) 0.0345(5) Uani 1 1 d . . .
C4 C 0.1207(3) 0.5211(4) 0.9245(3) 0.0324(7) Uani 1 1 d . . .
H4A H 0.1026 0.4503 0.9801 0.039 Uiso 1 1 calc R . .
H4B H 0.0470 0.5247 0.8709 0.039 Uiso 1 1 calc R . .
C5 C 0.1597(3) 0.7020(4) 0.9588(3) 0.0351(8) Uani 1 1 d . . .
H5A H 0.1250 0.7359 1.0169 0.042 Uiso 1 1 calc R . .
H5B H 0.1340 0.7883 0.9050 0.042 Uiso 1 1 calc R . .
C6 C 0.2984(3) 0.6886(4) 0.9862(3) 0.0347(8) Uani 1 1 d . . .
H6A H 0.3372 0.8044 0.9840 0.042 Uiso 1 1 calc R . .
H6B H 0.3253 0.6377 1.0532 0.042 Uiso 1 1 calc R . .
C7 C 0.3277(3) 0.5693(4) 0.9074(3) 0.0300(7) Uani 1 1 d . . .
H7A H 0.3340 0.6356 0.8467 0.036 Uiso 1 1 calc R . .
H7B H 0.4055 0.5065 0.9314 0.036 Uiso 1 1 calc R . .
C3 C 0.4473(3) 0.2836(5) 0.7080(3) 0.0374(8) Uani 1 1 d . . .
H3A H 0.4379 0.1724 0.6720 0.056 Uiso 1 1 calc R . .
H3B H 0.5026 0.2678 0.7723 0.056 Uiso 1 1 calc R . .
H3C H 0.4813 0.3713 0.6692 0.056 Uiso 1 1 calc R . .
C2 C 0.2510(3) 0.3852(5) 0.6305(3) 0.0385(8) Uani 1 1 d . . .
H2A H 0.2399 0.2836 0.5851 0.046 Uiso 1 1 calc R . .
H2B H 0.2854 0.4834 0.5980 0.046 Uiso 1 1 calc R . .
C1 C 0.1332(3) 0.4360(5) 0.6569(3) 0.0395(8) Uani 1 1 d . . .
H1A H 0.1413 0.5528 0.6884 0.047 Uiso 1 1 calc R . .
H1B H 0.0689 0.4428 0.5959 0.047 Uiso 1 1 calc R . .

loop_
_atom_site_aniso_label
_atom_site_aniso_U_11
_atom_site_aniso_U_22
_atom_site_aniso_U_33
_atom_site_aniso_U_23
_atom_site_aniso_U_13
_atom_site_aniso_U_12
V1 0.0169(3) 0.0218(3) 0.0291(3) 0.0003(2) 0.0064(2) -0.00214(18)
Cl2 0.0262(4) 0.0343(4) 0.0296(4) 0.0051(3) 0.0024(3) 0.0059(3)
Cl1 0.0423(5) 0.0275(4) 0.0393(5) -0.0065(3) 0.0080(4) 0.0002(3)
O2 0.0199(11) 0.0329(12) 0.0390(13) -0.0004(10) 0.0022(10) -0.0010(8)
O4 0.0145(10) 0.0280(11) 0.0426(13) -0.0090(9) 0.0117(9) -0.0028(8)
O3 0.0203(11) 0.0308(11) 0.0304(12) 0.0029(9) 0.0078(9) 0.0039(8)
O1 0.0288(12) 0.0338(12) 0.0445(14) -0.0017(10) 0.0162(11) -0.0112(9)
C4 0.0205(15) 0.0324(17) 0.048(2) -0.0065(15) 0.0154(14) 0.0025(12)
C5 0.0359(19) 0.0253(16) 0.050(2) -0.0020(15) 0.0224(16) 0.0029(13)
C6 0.0333(18) 0.0329(17) 0.0385(19) -0.0085(14) 0.0091(15) -0.0080(13)
C7 0.0189(15) 0.0270(15) 0.0447(19) -0.0049(14) 0.0075(13) -0.0078(11)
C3 0.0229(16) 0.048(2) 0.045(2) 0.0101(16) 0.0168(15) 0.0053(14)
C2 0.037(2) 0.048(2) 0.0308(18) 0.0147(16) 0.0068(15) 0.0063(15)
C1 0.0311(18) 0.046(2) 0.040(2) 0.0129(17) 0.0046(15) 0.0060(15)

loop_
_atom_type_symbol
_atom_type_description
_atom_type_scat_dispersion_real
_atom_type_scat_dispersion_imag
_atom_type_scat_source
C C 0.0033 0.0016 'International Tables Vol C Tables 4.2.6.8 and 6.1.1.4'
H H 0.0000 0.0000 'International Tables Vol C Tables 4.2.6.8 and 6.1.1.4'
O O 0.0106 0.0060 'International Tables Vol C Tables 4.2.6.8 and 6.1.1.4'
Cl Cl 0.1484 0.1585 'International Tables Vol C Tables 4.2.6.8 and 6.1.1.4'
V V 0.3005 0.5294 'International Tables Vol C Tables 4.2.6.8 and 6.1.1.4'

loop_
_geom_angle_atom_site_label_1
_geom_angle_atom_site_label_2
_geom_angle_atom_site_label_3
_geom_angle
_geom_angle_site_symmetry_1
_geom_angle_site_symmetry_3
_geom_angle_publ_flag
O1 V1 O2 99.02(12) . . ?
O1 V1 O4 92.67(10) . . ?
O2 V1 O4 85.28(10) . . ?
O1 V1 Cl1 99.26(9) . . ?
O2 V1 Cl1 95.07(8) . . ?
O4 V1 Cl1 167.85(7) . . ?
O1 V1 Cl2 99.78(9) . . ?
O2 V1 Cl2 158.95(8) . . ?
O4 V1 Cl2 84.47(6) . . ?
Cl1 V1 Cl2 91.18(3) . . ?
O1 V1 O3 173.10(10) . . ?
O2 V1 O3 77.23(9) . . ?
O4 V1 O3 81.32(8) . . ?
Cl1 V1 O3 86.91(6) . . ?
Cl2 V1 O3 83.07(6) . . ?
C1 O2 V1 122.4(2) . . ?
C7 O4 C4 110.2(2) . . ?
C7 O4 V1 130.38(18) . . ?
C4 O4 V1 119.42(17) . . ?
C3 O3 C2 110.9(3) . . ?
C3 O3 V1 126.98(19) . . ?
C2 O3 V1 106.23(19) . . ?
O4 C4 C5 104.9(2) . . ?
C4 C5 C6 103.5(3) . . ?
C7 C6 C5 102.6(3) . . ?
O4 C7 C6 104.0(3) . . ?
O3 C2 C1 105.2(3) . . ?
O2 C1 C2 110.4(3) . . ?

loop_
_geom_bond_atom_site_label_1
_geom_bond_atom_site_label_2
_geom_bond_distance
_geom_bond_site_symmetry_2
_geom_bond_publ_flag
V1 O1 1.578(2) . ?
V1 O2 1.794(2) . ?
V1 O4 2.081(2) . ?
V1 Cl1 2.2868(9) . ?
V1 Cl2 2.2879(9) . ?
V1 O3 2.312(2) . ?
O2 C1 1.427(4) . ?
O4 C7 1.456(3) . ?
O4 C4 1.467(3) . ?
O3 C3 1.435(4) . ?
O3 C2 1.440(4) . ?
C4 C5 1.499(4) . ?
C5 C6 1.521(5) . ?
C6 C7 1.503(5) . ?
C2 C1 1.484(5) . ?
